data_4320918
loop_
_publ_author_name
'Hong Zhang'
'David E. Zelmon'
'Gary E. Price'
'Boon K. Teo'

_publ_contact_author
;Boon K. Teo
 Department of Chemistry
 University of Illinois at Chicago
 Chicago, Il 60607
;
_publ_contact_author_email ' boonkteo@uic.edu '
_publ_contact_author_fax ' 312 996-9422* '
_publ_contact_author_phone ' 312 996-9422 '
_publ_section_title
;
 Wide Spectral Range Nonlinear Optical Crystals of One-Dimensional
 Coordination Solids [Et4N][Cd(SCN)3] and [Et4N][Cd(SeCN)3] and the
 General Design Criteria for [R4N][Cd(XCN)3] (Where R = Alkyl and X = S,
 Se, Te) as NLO Crystals
;
_journal_name_full 'Inorganic Chemistry'
_journal_page_first 1868
_journal_page_last 1873
_journal_paper_doi 10.1021/ic9912833
_journal_volume 39
_journal_year 2000
_chemical_formula_sum 'C11 H20 Cd N4 Se3'
_chemical_formula_weight 557.60
_space_group_IT_number 36
_symmetry_cell_setting orthorhombic
_symmetry_Int_Tables_number 36
_symmetry_space_group_name_Hall 'C 2c -2'
_symmetry_space_group_name_H-M 'C m c 21'
_audit_creation_method 'from TEXRAY.INF file'
_cell_angle_alpha 90
_cell_angle_beta 90
_cell_angle_gamma 90
_cell_formula_units_Z 4.00
_cell_length_a 9.9389
_cell_length_b 16.8687
_cell_length_c 11.0549
_cell_measurement_reflns_used 25
_cell_measurement_temperature 298
_cell_measurement_theta_max 12.00
_cell_measurement_theta_min 4.00
_cell_volume 1853.424
_computing_cell_refinement 'MSC/AFC Diffractometer Control'
_computing_data_collection 'MSC/AFC Diffractometer Control'
_computing_data_reduction 'teXsan: PROCESS (MSC)'
_computing_publication_material 'teXsan: FINISH (MSC)'
_computing_structure_refinement 'teXsan: LS (MSC)'
_computing_structure_solution SAPI91
_diffrn_ambient_temperature 25.0
_diffrn_measurement_device 'Nonius CAD4'
_diffrn_measurement_method 'omega scans with profile analysis'
_diffrn_radiation_monochromator graphite
_diffrn_radiation_source 'X-ray tube'
_diffrn_radiation_type MoKalpha
_diffrn_radiation_wavelength 0.7109
_diffrn_reflns_av_R_equivalents 1.71
_diffrn_reflns_limit_h_max 10
_diffrn_reflns_limit_h_min -9
_diffrn_reflns_limit_k_max 11
_diffrn_reflns_limit_k_min -9
_diffrn_reflns_limit_l_max 12
_diffrn_reflns_limit_l_min 0
_diffrn_reflns_number 1461
_diffrn_reflns_theta_max 22.9686
_diffrn_standards_decay_% -0.53
_diffrn_standards_interval_count 200
_diffrn_standards_number 3
_exptl_absorpt_coefficient_mu_cm 70.663
_exptl_absorpt_correction_T_max 1.444
_exptl_absorpt_correction_T_min 0.716
_exptl_absorpt_correction_type refdelf
_exptl_absorpt_process_details Walker&Stuart_DIFABS
_exptl_crystal_colour colorless
_exptl_crystal_density_diffrn 1.998
_exptl_crystal_density_meas ?
_exptl_crystal_description needle
_exptl_crystal_size_max 0.20
_exptl_crystal_size_mid 0.12
_exptl_crystal_size_min 0.09
_refine_diff_density_max 1.06680
_refine_diff_density_min -0.99740
_refine_ls_extinction_coef 18.98925
_refine_ls_extinction_method Zachariasen_type_2_Gaussian_isotropic
_refine_ls_goodness_of_fit_obs 3.240
_refine_ls_matrix_type full
_refine_ls_number_parameters 84
_refine_ls_number_reflns 1210
_refine_ls_number_restraints 0
_refine_ls_R_factor_obs 0.0480
_refine_ls_shift/esd_max 0.2520
_refine_ls_structure_factor_coef F
_refine_ls_weighting_scheme unit
_refine_ls_wR_factor_obs 0.0630
_reflns_number_observed 1210
_reflns_number_total 1461
_reflns_observed_criterion >3sigma(I)
_cod_data_source_file ic9912833.cif
_cod_data_source_block '[Et4N][Cd(SeCN)3](2)'
_cod_depositor_comments
;
The following automatic conversions were performed:

'_exptl_crystal_density_meas' value 'not measured' was changed to '?'
- the value is perceived as not measured.

Automatic conversion script
Id: cif_fix_values 3008 2015-01-20 13:52:24Z robertas 
;
_cod_original_cell_volume 1853.4205
_cod_original_sg_symbol_H-M 'C m c 21 '
_cod_original_formula_sum 'Cd1 Se3 N4 C11 H20'
_cod_database_code 4320918

loop_
_symmetry_equiv_pos_as_xyz
'   +x,   +y,   +z'
'   -x,   +y,   +z'
'   -x,   -y, 1/2+z'
'   +x,   -y, 1/2+z'
'   1/2+x,   1/2+y,   +z'
'   1/2-x,   1/2+y,   +z'
'   1/2-x,   1/2-y, 1/2+z'
'   1/2+x,   1/2-y, 1/2+z'

loop_
_atom_site_aniso_label
_atom_site_aniso_U_11
_atom_site_aniso_U_22
_atom_site_aniso_U_33
_atom_site_aniso_U_12
_atom_site_aniso_U_13
_atom_site_aniso_U_23
Cd1 0.087(1) 0.042(1) 0.0193(8) 0.0000 0.0000 0.0012(8)
Se1 0.144(3) 0.037(1) 0.026(1) 0.0000 0.0000 -0.005(1)
Se2 0.101(1) 0.061(1) 0.0297(9) -0.024(1) 0.004(1) 0.0055(9)
N1 0.10(2) 0.03(1) 0.02(1) 0.0000 0.0000 0.00(1)
N2 0.09(1) 0.07(1) 0.028(8) -0.008(8) 0.002(8) 0.007(9)
N3 0.07(1) 0.029(10) 0.04(1) 0.0000 0.0000 0.004(8)
C1 0.10(2) 0.03(1) 0.01(1) 0.0000 0.0000 0.00(1)
C2 0.07(1) 0.029(8) 0.032(9) -0.014(8) 0.006(9) -0.006(8)

loop_
_atom_site_label
_atom_site_fract_x
_atom_site_fract_y
_atom_site_fract_z
_atom_site_U_iso_or_equiv
_atom_site_thermal_displace_type
_atom_site_calc_flag
_atom_site_calc_attached_atom
Cd1 1.0000 0.03072(10) 1.0100 0.0493 Uij ? ?
Se1 1.0000 0.1685(2) 0.8608(3) 0.0692 Uij ? ?
Se2 1.2170(2) 0.0986(1) 1.1328(2) 0.0640 Uij ? ?
N1 1.0000 -0.078(1) 1.140(2) 0.0536 Uij ? ?
N2 0.848(2) -0.0320(9) 0.876(1) 0.0602 Uij ? ?
N3 1.5000 0.151(1) 0.751(2) 0.0467 Uij ? ?
C1 1.0000 0.114(1) 0.727(2) 0.0479 Uij ? ?
C2 1.172(2) 0.0569(9) 1.285(2) 0.0433 Uij ? ?
C11 1.411(4) 0.205(2) 0.674(3) 0.056(9) Uij ? ?
C21 1.392(3) 0.106(2) 0.673(3) 0.050(9) Uij ? ?
C31 1.410(4) 0.089(2) 0.811(3) 0.056(10) Uij ? ?
C32 1.5000 0.032(2) 0.899(3) 0.09(1) Uij ? ?
C41 1.402(5) 0.200(3) 0.840(5) 0.09(1) Uij ? ?
C42 1.5000 0.238(3) 0.938(4) 0.14(2) Uij ? ?
C122 1.327(2) 0.165(1) 0.581(2) 0.090(7) Uij ? ?

loop_
_atom_type_symbol
_atom_type_oxidation_number
_atom_type_number_in_cell
_atom_type_scat_dispersion_real
_atom_type_scat_dispersion_imag
_atom_type_scat_source
Cd 0 4 -0.807 1.202 'International Tables'
Se 0 12 -0.093 2.226 'International Tables'
C 0 44 0.003 0.002 'International Tables'
N 0 16 0.006 0.003 'International Tables'
H 0 80 0.000 0.000 'International Tables'

loop_
_geom_angle_atom_site_label_1
_geom_angle_atom_site_label_2
_geom_angle_atom_site_label_3
_geom_angle
_geom_angle_site_symmetry_1
_geom_angle_site_symmetry_2
_geom_angle_site_symmetry_3
_geom_angle_publ_flag
Se1 Cd1 Se2 86.96(6) ? ? ? yes
Se1 Cd1 Se2 86.96(6) ? ? ? yes
Se1 Cd1 N1 177.1(5) ? ? ? yes
Se1 Cd1 N2 90.1(3) ? ? ? yes
Se1 Cd1 N2 90.1(3) ? ? ? yes
Se2 Cd1 Se2 101.04(10) ? ? ? yes
Se2 Cd1 N1 91.2(3) ? ? ? yes
Se2 Cd1 N2 168.7(4) ? ? ? yes
Se2 Cd1 N2 89.7(4) ? ? ? yes
Se2 Cd1 N1 91.2(3) ? ? ? yes
Se2 Cd1 N2 89.7(4) ? ? ? yes
Se2 Cd1 N2 168.7(4) ? ? ? yes
N1 Cd1 N2 92.1(5) ? ? ? yes
N1 Cd1 N2 92.1(5) ? ? ? yes
N2 Cd1 N2 79.5(8) ? ? ? yes
Cd1 Se1 C1 93.7(7) ? ? ? yes
Cd1 Se2 C2 95.8(5) ? ? ? yes
Cd1 N1 C1 161(1) ? ? ? yes
Cd1 N2 C2 148(1) ? ? ? yes
C11 N3 C11 70(2) ? ? ? yes
C11 N3 C21 66(1) ? ? ? yes
C11 N3 C21 112(2) ? ? ? yes
C11 N3 C31 108(1) ? ? ? yes
C11 N3 C31 171(2) ? ? ? yes
C11 N3 C41 71(2) ? ? ? yes
C11 N3 C41 112(2) ? ? ? yes
C11 N3 C21 112(2) ? ? ? yes
C11 N3 C21 66(1) ? ? ? yes
C11 N3 C31 171(2) ? ? ? yes
C11 N3 C31 108(1) ? ? ? yes
C11 N3 C41 112(2) ? ? ? yes
C11 N3 C41 71(2) ? ? ? yes
C21 N3 C21 86(2) ? ? ? yes
C21 N3 C31 60(1) ? ? ? yes
C21 N3 C31 107(2) ? ? ? yes
C21 N3 C41 99(2) ? ? ? yes
C21 N3 C41 173(2) ? ? ? yes
C21 N3 C31 107(2) ? ? ? yes
C21 N3 C31 60(1) ? ? ? yes
C21 N3 C41 173(2) ? ? ? yes
C21 N3 C41 99(2) ? ? ? yes
C31 N3 C31 71(2) ? ? ? yes
C31 N3 C41 74(2) ? ? ? yes
C31 N3 C41 115(2) ? ? ? yes
C31 N3 C41 115(2) ? ? ? yes
C31 N3 C41 74(2) ? ? ? yes
C41 N3 C41 73(3) ? ? ? yes
Se1 C1 N1 178(2) ? ? ? yes
Se2 C2 N2 176(1) ? ? ? yes
N3 C11 C11 54(1) ? ? ? yes
N3 C11 C21 58(1) ? ? ? yes
N3 C11 C41 56(2) ? ? ? yes
N3 C11 C122 115(2) ? ? ? yes
C11 C11 C21 96(1) ? ? ? yes
C11 C11 C41 92(2) ? ? ? yes
C11 C11 C122 123(1) ? ? ? yes
C21 C11 C41 87(2) ? ? ? yes
C21 C11 C122 58(1) ? ? ? yes
C41 C11 C122 130(3) ? ? ? yes
N3 C21 C11 55(1) ? ? ? yes
N3 C21 C31 58(1) ? ? ? yes
N3 C21 C122 109(2) ? ? ? yes
C11 C21 C31 99(2) ? ? ? yes
C11 C21 C122 54(1) ? ? ? yes
C31 C21 C122 143(3) ? ? ? yes
N3 C31 C21 61(1) ? ? ? yes
N3 C31 C31 54(1) ? ? ? yes
N3 C31 C32 110(2) ? ? ? yes
C21 C31 C31 96(2) ? ? ? yes
C21 C31 C32 139(3) ? ? ? yes
C31 C31 C32 56(1) ? ? ? yes
C31 C32 C31 66(2) ? ? ? yes
N3 C41 C11 52(2) ? ? ? yes
N3 C41 C42 104(3) ? ? ? yes
C11 C41 C42 129(3) ? ? ? yes
C41 C42 C41 75(4) ? ? ? yes
C11 C122 C21 67(2) ? ? ? yes

loop_
_geom_bond_atom_site_label_1
_geom_bond_atom_site_label_2
_geom_bond_distance
_geom_bond_site_symmetry_1
_geom_bond_site_symmetry_2
_geom_bond_publ_flag
Cd1 Se1 2.850(3) ? ? yes
Cd1 Se2 2.794(2) ? ? yes
Cd1 Se2 2.794(2) ? ? yes
Cd1 N1 2.33(2) ? ? yes
Cd1 N2 2.37(2) ? ? yes
Cd1 N2 2.37(2) ? ? yes
Se1 C1 1.74(2) ? ? yes
Se2 C2 1.88(2) ? ? yes
N1 C1 1.14(3) ? ? yes
N2 C2 1.10(2) ? ? yes
N3 C11 1.53(4) ? ? yes
N3 C11 1.53(4) ? ? yes
N3 C21 1.57(4) ? ? yes
N3 C21 1.57(4) ? ? yes
N3 C31 1.53(4) ? ? yes
N3 C31 1.53(4) ? ? yes
N3 C41 1.62(5) ? ? yes
N3 C41 1.62(5) ? ? yes
C11 C11 1.78(7) ? ? yes
C11 C21 1.69(5) ? ? yes
C11 C41 1.84(6) ? ? yes
C11 C122 1.49(4) ? ? yes
C21 C31 1.56(5) ? ? yes
C21 C122 1.56(4) ? ? yes
C31 C31 1.78(7) ? ? yes
C31 C32 1.63(4) ? ? yes
C41 C42 1.59(6) ? ? yes
